data_2225820
loop_
_publ_author_name
'Driss, Mohamed'
'Ksiksi, Rekaya'
'Ben Amor, Fatma'
'Zid, Mohamed Faouzi'

_publ_section_title
;
 Bis[4,4'-(propane-1,3-diyl)dipiperidinium] \b-octamolybdate(VI)
;
_journal_coeditor_code DN2553
_journal_issue 5
_journal_name_full 'Acta Crystallographica Section E'
_journal_page_first m533
_journal_page_last m534
_journal_paper_doi 10.1107/S1600536810013632
_journal_volume 66
_journal_year 2010
_chemical_formula_iupac '(C13 H28 N2)2 [Mo8 O26]'
_chemical_formula_moiety '2C13 H28 N2 2+ , Mo8 O26 4-'
_chemical_formula_structural '(C13 N2 H28)2 [Mo8 O26]'
_chemical_formula_sum 'C26 H56 Mo8 N4 O26'
_chemical_formula_weight 1608.26
_chemical_name_systematic
;
bis[4,4'-(propane-1,3-diyl)dipiperidinium] \b-octamolybdate(VI)
;
_space_group_IT_number 61
_symmetry_cell_setting orthorhombic
_symmetry_space_group_name_Hall '-P 2ac 2ab'
_symmetry_space_group_name_H-M 'P b c a'
_atom_sites_solution_hydrogens geom
_atom_sites_solution_primary direct
_atom_sites_solution_secondary difmap
_audit_creation_method SHELXL97
_cell_angle_alpha 90.0
_cell_angle_beta 90.0
_cell_angle_gamma 90.0
_cell_formula_units_Z 4
_cell_length_a 23.975(5)
_cell_length_b 13.935(4)
_cell_length_c 13.647(9)
_cell_measurement_reflns_used 25
_cell_measurement_temperature 298(2)
_cell_measurement_theta_max 15
_cell_measurement_theta_min 12
_cell_volume 4559(3)
_computing_cell_refinement
;
CAD-4 EXPRESS (Duisenberg, 1992; Mac\'i\<cek & Yordanov, 1992)
;
_computing_data_collection
;
CAD-4 EXPRESS (Duisenberg, 1992; Mac\'i\<cek & Yordanov, 1992)
;
_computing_data_reduction 'XCAD4 (Harms & Wocadlo, 1995)'
_computing_molecular_graphics
;
ORTEPIII (Burnett & Johnson, 1996), ORTEP-3 for Windows (Farrugia,
1997)
and DIAMOND (Brandenburg, 2001)
;
_computing_publication_material 'WinGX (Farrugia, 1999)'
_computing_structure_refinement 'SHELXL97 (Sheldrick, 2008)'
_computing_structure_solution 'SHELXS97 (Sheldrick, 2008)'
_diffrn_ambient_temperature 298(2)
_diffrn_measured_fraction_theta_full 0.999
_diffrn_measured_fraction_theta_max 0.999
_diffrn_measurement_device_type 'Enraf--Nonius CAD-4'
_diffrn_measurement_method \w/2\q
_diffrn_radiation_monochromator graphite
_diffrn_radiation_source 'fine-focus sealed tube'
_diffrn_radiation_type MoK\a
_diffrn_radiation_wavelength 0.71073
_diffrn_reflns_av_R_equivalents 0.0337
_diffrn_reflns_av_sigmaI/netI 0.0329
_diffrn_reflns_limit_h_max 0
_diffrn_reflns_limit_h_min -30
_diffrn_reflns_limit_k_max 17
_diffrn_reflns_limit_k_min -1
_diffrn_reflns_limit_l_max 17
_diffrn_reflns_limit_l_min -1
_diffrn_reflns_number 5810
_diffrn_reflns_theta_full 26.98
_diffrn_reflns_theta_max 26.98
_diffrn_reflns_theta_min 2.24
_diffrn_standards_decay_% 4
_diffrn_standards_interval_time 120
_diffrn_standards_number 2
_exptl_absorpt_coefficient_mu 2.216
_exptl_absorpt_correction_T_max 0.642
_exptl_absorpt_correction_T_min 0.556
_exptl_absorpt_correction_type psi-scan
_exptl_absorpt_process_details '(North <i>et al.</i>,  1968)'
_exptl_crystal_colour brown
_exptl_crystal_density_diffrn 2.343
_exptl_crystal_density_method 'not measured'
_exptl_crystal_description prism
_exptl_crystal_F_000 3136
_exptl_crystal_size_max 0.4
_exptl_crystal_size_mid 0.3
_exptl_crystal_size_min 0.2
_refine_diff_density_max 1.046
_refine_diff_density_min -1.269
_refine_ls_extinction_method none
_refine_ls_goodness_of_fit_ref 1.083
_refine_ls_hydrogen_treatment constr
_refine_ls_matrix_type full
_refine_ls_number_parameters 289
_refine_ls_number_reflns 4960
_refine_ls_number_restraints 0
_refine_ls_restrained_S_all 1.083
_refine_ls_R_factor_all 0.0514
_refine_ls_R_factor_gt 0.0355
_refine_ls_shift/su_max 0.001
_refine_ls_shift/su_mean 0.000
_refine_ls_structure_factor_coef Fsqd
_refine_ls_weighting_details 'calc w = 1/[\s^2^(Fo^2^)+(0.0500P)^2^+9.1911P] where P=(Fo^2^+2Fc^2^)/3'
_refine_ls_weighting_scheme calc
_refine_ls_wR_factor_gt 0.0904
_refine_ls_wR_factor_ref 0.0993
_reflns_number_gt 3996
_reflns_number_total 4960
_reflns_threshold_expression I>2\s(I)
_cod_data_source_file dn2553.cif
_cod_data_source_block I
_cod_database_code 2225820
_cod_database_fobs_code 2225820

loop_
_symmetry_equiv_pos_as_xyz
'x, y, z'
'-x+1/2, -y, z+1/2'
'x+1/2, -y+1/2, -z'
'-x, y+1/2, -z+1/2'
'-x, -y, -z'
'x-1/2, y, -z-1/2'
'-x-1/2, y-1/2, z'
'x, -y-1/2, z-1/2'

loop_
_atom_site_type_symbol
_atom_site_label
_atom_site_fract_x
_atom_site_fract_y
_atom_site_fract_z
_atom_site_U_iso_or_equiv
_atom_site_adp_type
_atom_site_calc_flag
_atom_site_refinement_flags
_atom_site_occupancy
_atom_site_disorder_assembly
_atom_site_disorder_group
N N1 0.4488(2) 0.3151(4) 0.3293(4) 0.0540(15) Uani d . 1 . .
H H1A 0.4463 0.2575 0.3590 0.065 Uiso calc R 1 . .
H H1B 0.4708 0.3081 0.2764 0.065 Uiso calc R 1 . .
N N2 0.15957(16) 0.2275(3) 0.8306(3) 0.0294(9) Uani d . 1 . .
H H2A 0.1468 0.1813 0.8708 0.035 Uiso calc R 1 . .
H H2B 0.1300 0.2547 0.8008 0.035 Uiso calc R 1 . .
C C1 0.3795(2) 0.4370(4) 0.4548(4) 0.0312(11) Uani d . 1 . .
H H1 0.3854 0.4959 0.4170 0.037 Uiso calc R 1 . .
C C2 0.3548(3) 0.3633(5) 0.3856(4) 0.0449(15) Uani d . 1 . .
H H20 0.3187 0.3857 0.3631 0.054 Uiso calc R 1 . .
H H21 0.3490 0.3036 0.4208 0.054 Uiso calc R 1 . .
C C3 0.3924(3) 0.3444(5) 0.2965(4) 0.0463(15) Uani d . 1 . .
H H31 0.3762 0.2941 0.2564 0.056 Uiso calc R 1 . .
H H32 0.3950 0.4021 0.2571 0.056 Uiso calc R 1 . .
C C4 0.4753(3) 0.3838(5) 0.3975(4) 0.0504(16) Uani d . 1 . .
H H41 0.4819 0.4442 0.3641 0.060 Uiso calc R 1 . .
H H42 0.5109 0.3587 0.4192 0.060 Uiso calc R 1 . .
C C5 0.4370(2) 0.4003(5) 0.4866(4) 0.0401(13) Uani d . 1 . .
H H51 0.4327 0.3406 0.5223 0.048 Uiso calc R 1 . .
H H52 0.4542 0.4468 0.5302 0.048 Uiso calc R 1 . .
C C6 0.3415(2) 0.4628(4) 0.5419(4) 0.0352(12) Uani d . 1 . .
H H61 0.3615 0.5075 0.5835 0.042 Uiso calc R 1 . .
H H62 0.3091 0.4961 0.5165 0.042 Uiso calc R 1 . .
C C7 0.3214(2) 0.3803(4) 0.6050(4) 0.0340(12) Uani d . 1 . .
H H71 0.3532 0.3498 0.6359 0.041 Uiso calc R 1 . .
H H72 0.3032 0.3330 0.5638 0.041 Uiso calc R 1 . .
C C8 0.2805(2) 0.4140(4) 0.6843(4) 0.0295(10) Uani d . 1 . .
H H81 0.2501 0.4479 0.6526 0.035 Uiso calc R 1 . .
H H82 0.2997 0.4596 0.7262 0.035 Uiso calc R 1 . .
C C9 0.25557(19) 0.3348(3) 0.7494(3) 0.0261(9) Uani d . 1 . .
H H9 0.2860 0.3038 0.7853 0.031 Uiso calc R 1 . .
C C10 0.2149(2) 0.3782(3) 0.8239(3) 0.0274(10) Uani d . 1 . .
H H101 0.2345 0.4251 0.8637 0.033 Uiso calc R 1 . .
H H102 0.1853 0.4112 0.7893 0.033 Uiso calc R 1 . .
C C11 0.1898(2) 0.3022(4) 0.8900(4) 0.0338(11) Uani d . 1 . .
H H111 0.2191 0.2718 0.9279 0.041 Uiso calc R 1 . .
H H112 0.1639 0.3321 0.9354 0.041 Uiso calc R 1 . .
C C12 0.1969(2) 0.1832(4) 0.7545(4) 0.0365(12) Uani d . 1 . .
H H121 0.1751 0.1405 0.7135 0.044 Uiso calc R 1 . .
H H122 0.2254 0.1453 0.7868 0.044 Uiso calc R 1 . .
C C13 0.22476(19) 0.2581(4) 0.6904(4) 0.0299(10) Uani d . 1 . .
H H131 0.1966 0.2889 0.6501 0.036 Uiso calc R 1 . .
H H132 0.2510 0.2265 0.6470 0.036 Uiso calc R 1 . .
Mo Mo1 0.484896(16) 0.38831(3) 0.05948(3) 0.02043(11) Uani d . 1 . .
Mo Mo2 0.555686(16) 0.54337(3) 0.18157(3) 0.02254(11) Uani d . 1 . .
Mo Mo3 0.422788(16) 0.61244(3) 0.11200(3) 0.02489(11) Uani d . 1 . .
Mo Mo4 0.650139(17) 0.54832(3) 0.00726(3) 0.02559(11) Uani d . 1 . .
O O1 0.47977(13) 0.4851(2) 0.1631(2) 0.0225(6) Uani d . 1 . .
O O2 0.55436(13) 0.4788(2) 0.0253(2) 0.0211(6) Uani d . 1 . .
O O3 0.49781(13) 0.3539(2) -0.0778(2) 0.0230(6) Uani d . 1 . .
O O4 0.41461(13) 0.3525(3) 0.0625(2) 0.0273(7) Uani d . 1 . .
O O5 0.51905(15) 0.3005(3) 0.1209(3) 0.0347(8) Uani d . 1 . .
O O6 0.36637(13) 0.5174(3) 0.1144(2) 0.0279(7) Uani d . 1 . .
O O7 0.39269(15) 0.7001(3) 0.0433(3) 0.0387(9) Uani d . 1 . .
O O8 0.54174(16) 0.6221(3) 0.2737(3) 0.0353(8) Uani d . 1 . .
O O9 0.61609(14) 0.6091(3) 0.1208(2) 0.0295(8) Uani d . 1 . .
O O10 0.42016(15) 0.6529(3) 0.2296(3) 0.0420(10) Uani d . 1 . .
O O11 0.58676(15) 0.4471(3) 0.2357(3) 0.0336(8) Uani d . 1 . .
O O12 0.70309(16) 0.6243(3) -0.0214(3) 0.0415(10) Uani d . 1 . .
O O13 0.68141(15) 0.4542(3) 0.0665(3) 0.0366(9) Uani d . 1 . .

loop_
_atom_site_aniso_label
_atom_site_aniso_U_11
_atom_site_aniso_U_22
_atom_site_aniso_U_33
_atom_site_aniso_U_12
_atom_site_aniso_U_13
_atom_site_aniso_U_23
N1 0.089(4) 0.040(3) 0.033(3) 0.024(3) 0.017(3) 0.007(2)
N2 0.0215(18) 0.028(2) 0.038(2) -0.0026(17) -0.0008(17) 0.0090(18)
C1 0.040(3) 0.027(3) 0.027(2) -0.005(2) 0.004(2) 0.003(2)
C2 0.055(4) 0.051(3) 0.029(3) -0.020(3) 0.004(2) 0.003(3)
C3 0.066(4) 0.047(3) 0.026(3) -0.020(3) 0.005(3) -0.003(3)
C4 0.045(3) 0.071(5) 0.035(3) 0.007(3) 0.006(3) 0.004(3)
C5 0.038(3) 0.050(3) 0.033(3) 0.000(3) 0.003(2) 0.003(3)
C6 0.041(3) 0.031(3) 0.034(3) 0.000(2) 0.009(2) 0.006(2)
C7 0.035(3) 0.032(3) 0.034(3) -0.003(2) 0.010(2) 0.002(2)
C8 0.032(3) 0.027(2) 0.029(2) 0.000(2) 0.005(2) 0.001(2)
C9 0.023(2) 0.027(2) 0.028(2) -0.0002(19) 0.0011(18) 0.002(2)
C10 0.030(2) 0.025(2) 0.028(2) -0.0036(19) 0.0047(19) -0.0025(19)
C11 0.034(3) 0.042(3) 0.026(2) -0.004(2) 0.005(2) 0.001(2)
C12 0.033(3) 0.026(2) 0.051(3) -0.002(2) 0.005(2) -0.007(2)
C13 0.023(2) 0.030(2) 0.036(2) -0.0020(19) 0.005(2) -0.004(2)
Mo1 0.0216(2) 0.0201(2) 0.01959(19) -0.00003(14) -0.00049(14) 0.00314(15)
Mo2 0.0213(2) 0.0275(2) 0.01882(19) -0.00030(15) -0.00195(14) 0.00103(15)
Mo3 0.0206(2) 0.0281(2) 0.0260(2) 0.00483(16) 0.00207(15) -0.00384(16)
Mo4 0.0195(2) 0.0321(2) 0.0252(2) -0.00429(16) -0.00038(15) 0.00520(17)
O1 0.0205(15) 0.0300(17) 0.0170(14) 0.0002(13) 0.0031(12) 0.0006(13)
O2 0.0197(15) 0.0237(16) 0.0198(15) -0.0001(12) -0.0010(12) 0.0010(12)
O3 0.0209(15) 0.0241(16) 0.0240(15) -0.0016(13) -0.0005(13) -0.0003(13)
O4 0.0245(16) 0.0300(18) 0.0272(17) -0.0058(14) 0.0000(13) 0.0027(14)
O5 0.037(2) 0.0296(19) 0.0371(19) 0.0021(16) -0.0061(16) 0.0099(16)
O6 0.0201(16) 0.0387(19) 0.0249(16) 0.0002(14) 0.0026(13) -0.0009(15)
O7 0.0318(19) 0.037(2) 0.048(2) 0.0123(17) -0.0005(17) 0.0045(18)
O8 0.036(2) 0.042(2) 0.0280(17) 0.0018(17) -0.0007(15) -0.0062(15)
O9 0.0248(17) 0.037(2) 0.0266(16) -0.0101(14) -0.0020(14) 0.0012(15)
O10 0.0317(19) 0.059(3) 0.035(2) 0.0075(19) 0.0045(16) -0.0158(19)
O11 0.0270(18) 0.039(2) 0.0353(19) 0.0033(16) -0.0050(15) 0.0038(16)
O12 0.0287(19) 0.053(2) 0.043(2) -0.0137(18) -0.0003(17) 0.0127(19)
O13 0.0295(19) 0.044(2) 0.036(2) 0.0029(17) -0.0057(16) 0.0088(17)

loop_
_atom_type_symbol
_atom_type_description
_atom_type_scat_dispersion_real
_atom_type_scat_dispersion_imag
_atom_type_scat_source
C C 0.0033 0.0016 'International Tables Vol C Tables 4.2.6.8 and 6.1.1.4'
H H 0.0000 0.0000 'International Tables Vol C Tables 4.2.6.8 and 6.1.1.4'
Mo Mo -1.6832 0.6857 'International Tables Vol C Tables 4.2.6.8 and 6.1.1.4'
N N 0.0061 0.0033 'International Tables Vol C Tables 4.2.6.8 and 6.1.1.4'
O O 0.0106 0.0060 'International Tables Vol C Tables 4.2.6.8 and 6.1.1.4'

loop_
_geom_angle_atom_site_label_1
_geom_angle_atom_site_label_2
_geom_angle_atom_site_label_3
_geom_angle_site_symmetry_1
_geom_angle_site_symmetry_3
_geom_angle
_geom_angle_publ_flag
C4 N1 C3 . . 113.8(5) ?
C4 N1 H1A . . 108.8 ?
C3 N1 H1A . . 108.8 ?
C4 N1 H1B . . 108.8 ?
C3 N1 H1B . . 108.8 ?
H1A N1 H1B . . 107.7 ?
C12 N2 C11 . . 111.7(4) ?
C12 N2 H2A . . 109.3 ?
C11 N2 H2A . . 109.3 ?
C12 N2 H2B . . 109.3 ?
C11 N2 H2B . . 109.3 ?
H2A N2 H2B . . 107.9 ?
C2 C1 C5 . . 107.6(5) ?
C2 C1 C6 . . 114.0(5) ?
C5 C1 C6 . . 113.0(4) ?
C2 C1 H1 . . 107.3 ?
C5 C1 H1 . . 107.3 ?
C6 C1 H1 . . 107.3 ?
C1 C2 C3 . . 112.3(5) ?
C1 C2 H20 . . 109.1 ?
C3 C2 H20 . . 109.1 ?
C1 C2 H21 . . 109.1 ?
C3 C2 H21 . . 109.1 ?
H20 C2 H21 . . 107.9 ?
N1 C3 C2 . . 110.1(5) ?
N1 C3 H31 . . 109.6 ?
C2 C3 H31 . . 109.6 ?
N1 C3 H32 . . 109.6 ?
C2 C3 H32 . . 109.6 ?
H31 C3 H32 . . 108.2 ?
N1 C4 C5 . . 109.8(5) ?
N1 C4 H41 . . 109.7 ?
C5 C4 H41 . . 109.7 ?
N1 C4 H42 . . 109.7 ?
C5 C4 H42 . . 109.7 ?
H41 C4 H42 . . 108.2 ?
C1 C5 C4 . . 111.2(5) ?
C1 C5 H51 . . 109.4 ?
C4 C5 H51 . . 109.4 ?
C1 C5 H52 . . 109.4 ?
C4 C5 H52 . . 109.4 ?
H51 C5 H52 . . 108.0 ?
C7 C6 C1 . . 116.8(4) ?
C7 C6 H61 . . 108.1 ?
C1 C6 H61 . . 108.1 ?
C7 C6 H62 . . 108.1 ?
C1 C6 H62 . . 108.1 ?
H61 C6 H62 . . 107.3 ?
C6 C7 C8 . . 111.9(4) ?
C6 C7 H71 . . 109.2 ?
C8 C7 H71 . . 109.2 ?
C6 C7 H72 . . 109.2 ?
C8 C7 H72 . . 109.2 ?
H71 C7 H72 . . 107.9 ?
C7 C8 C9 . . 115.9(4) ?
C7 C8 H81 . . 108.3 ?
C9 C8 H81 . . 108.3 ?
C7 C8 H82 . . 108.3 ?
C9 C8 H82 . . 108.3 ?
H81 C8 H82 . . 107.4 ?
C13 C9 C10 . . 108.6(4) ?
C13 C9 C8 . . 112.7(4) ?
C10 C9 C8 . . 110.3(4) ?
C13 C9 H9 . . 108.4 ?
C10 C9 H9 . . 108.4 ?
C8 C9 H9 . . 108.4 ?
C11 C10 C9 . . 111.8(4) ?
C11 C10 H101 . . 109.2 ?
C9 C10 H101 . . 109.2 ?
C11 C10 H102 . . 109.2 ?
C9 C10 H102 . . 109.2 ?
H101 C10 H102 . . 107.9 ?
N2 C11 C10 . . 110.7(4) ?
N2 C11 H111 . . 109.5 ?
C10 C11 H111 . . 109.5 ?
N2 C11 H112 . . 109.5 ?
C10 C11 H112 . . 109.5 ?
H111 C11 H112 . . 108.1 ?
N2 C12 C13 . . 112.2(4) ?
N2 C12 H121 . . 109.2 ?
C13 C12 H121 . . 109.2 ?
N2 C12 H122 . . 109.2 ?
C13 C12 H122 . . 109.2 ?
H121 C12 H122 . . 107.9 ?
C12 C13 C9 . . 112.9(4) ?
C12 C13 H131 . . 109.0 ?
C9 C13 H131 . . 109.0 ?
C12 C13 H132 . . 109.0 ?
C9 C13 H132 . . 109.0 ?
H131 C13 H132 . . 107.8 ?
O5 Mo1 O4 . . 104.29(17) ?
O5 Mo1 O1 . . 99.82(16) ?
O4 Mo1 O1 . . 96.81(15) ?
O5 Mo1 O3 . . 102.72(16) ?
O4 Mo1 O3 . . 95.99(14) ?
O1 Mo1 O3 . . 150.38(13) ?
O5 Mo1 O2 . . 99.06(15) ?
O4 Mo1 O2 . . 156.65(14) ?
O1 Mo1 O2 . . 78.50(12) ?
O3 Mo1 O2 . . 79.18(12) ?
O5 Mo1 O2 . 5_665 174.01(15) ?
O4 Mo1 O2 . 5_665 81.53(13) ?
O1 Mo1 O2 . 5_665 77.87(12) ?
O3 Mo1 O2 . 5_665 77.75(12) ?
O2 Mo1 O2 . 5_665 75.12(12) ?
O5 Mo1 Mo2 . . 88.51(13) ?
O4 Mo1 Mo2 . . 133.24(11) ?
O1 Mo1 Mo2 . . 36.43(9) ?
O3 Mo1 Mo2 . . 125.24(9) ?
O2 Mo1 Mo2 . . 46.06(8) ?
O2 Mo1 Mo2 5_665 . 86.41(8) ?
O8 Mo2 O11 . . 105.86(18) ?
O8 Mo2 O9 . . 99.28(17) ?
O11 Mo2 O9 . . 103.59(17) ?
O8 Mo2 O1 . . 100.10(16) ?
O11 Mo2 O1 . . 97.61(15) ?
O9 Mo2 O1 . . 145.99(13) ?
O8 Mo2 O2 . . 158.21(15) ?
O11 Mo2 O2 . . 95.70(15) ?
O9 Mo2 O2 . . 78.23(13) ?
O1 Mo2 O2 . . 73.42(12) ?
O8 Mo2 O3 . 5_665 86.92(15) ?
O11 Mo2 O3 . 5_665 164.71(15) ?
O9 Mo2 O3 . 5_665 82.07(13) ?
O1 Mo2 O3 . 5_665 71.40(12) ?
O2 Mo2 O3 . 5_665 71.29(11) ?
O8 Mo2 Mo1 . . 135.47(13) ?
O11 Mo2 Mo1 . . 85.78(13) ?
O9 Mo2 Mo1 . . 119.95(11) ?
O1 Mo2 Mo1 . . 35.37(9) ?
O2 Mo2 Mo1 . . 41.72(8) ?
O3 Mo2 Mo1 5_665 . 79.14(8) ?
O7 Mo3 O10 . . 105.4(2) ?
O7 Mo3 O6 . . 102.07(17) ?
O10 Mo3 O6 . . 100.89(18) ?
O7 Mo3 O3 . 5_665 96.11(16) ?
O10 Mo3 O3 . 5_665 100.15(16) ?
O6 Mo3 O3 . 5_665 147.28(14) ?
O7 Mo3 O2 . 5_665 92.78(16) ?
O10 Mo3 O2 . 5_665 161.40(16) ?
O6 Mo3 O2 . 5_665 78.48(13) ?
O3 Mo3 O2 5_665 5_665 73.64(12) ?
O7 Mo3 O1 . . 162.66(15) ?
O10 Mo3 O1 . . 89.54(16) ?
O6 Mo3 O1 . . 83.19(13) ?
O3 Mo3 O1 5_665 . 72.21(12) ?
O2 Mo3 O1 5_665 . 71.90(11) ?
O12 Mo4 O13 . . 104.98(19) ?
O12 Mo4 O6 . 5_665 104.46(17) ?
O13 Mo4 O6 . 5_665 97.60(17) ?
O12 Mo4 O9 . . 103.06(18) ?
O13 Mo4 O9 . . 98.10(17) ?
O6 Mo4 O9 5_665 . 143.39(14) ?
O12 Mo4 O4 . 5_665 92.01(16) ?
O13 Mo4 O4 . 5_665 163.01(15) ?
O6 Mo4 O4 5_665 5_665 77.87(14) ?
O9 Mo4 O4 . 5_665 77.50(14) ?
O12 Mo4 O2 . . 161.62(16) ?
O13 Mo4 O2 . . 93.37(15) ?
O6 Mo4 O2 5_665 . 73.37(12) ?
O9 Mo4 O2 . . 72.87(12) ?
O4 Mo4 O2 5_665 . 69.64(11) ?
Mo1 O1 Mo2 . . 108.20(14) ?
Mo1 O1 Mo3 . . 110.06(14) ?
Mo2 O1 Mo3 . . 105.02(14) ?
Mo1 O2 Mo2 . . 92.22(11) ?
Mo1 O2 Mo3 . 5_665 92.13(12) ?
Mo2 O2 Mo3 . 5_665 161.78(15) ?
Mo1 O2 Mo1 . 5_665 104.88(12) ?
Mo2 O2 Mo1 . 5_665 98.66(12) ?
Mo3 O2 Mo1 5_665 5_665 97.29(12) ?
Mo1 O2 Mo4 . . 164.32(15) ?
Mo2 O2 Mo4 . . 85.83(10) ?
Mo3 O2 Mo4 5_665 . 85.22(10) ?
Mo1 O2 Mo4 5_665 . 90.78(11) ?
Mo1 O3 Mo3 . 5_665 108.30(14) ?
Mo1 O3 Mo2 . 5_665 109.63(14) ?
Mo3 O3 Mo2 5_665 5_665 103.34(13) ?
Mo1 O4 Mo4 . 5_665 118.04(17) ?
Mo3 O6 Mo4 . 5_665 117.50(17) ?
Mo2 O9 Mo4 . . 117.21(17) ?

loop_
_geom_bond_atom_site_label_1
_geom_bond_atom_site_label_2
_geom_bond_site_symmetry_2
_geom_bond_distance
_geom_bond_publ_flag
N1 C4 . 1.478(9) ?
N1 C3 . 1.482(9) ?
N1 H1A . 0.9000 ?
N1 H1B . 0.9000 ?
N2 C12 . 1.503(6) ?
N2 C11 . 1.506(6) ?
N2 H2A . 0.9000 ?
N2 H2B . 0.9000 ?
C1 C2 . 1.516(8) ?
C1 C5 . 1.534(8) ?
C1 C6 . 1.540(7) ?
C1 H1 . 0.9800 ?
C2 C3 . 1.536(8) ?
C2 H20 . 0.9700 ?
C2 H21 . 0.9700 ?
C3 H31 . 0.9700 ?
C3 H32 . 0.9700 ?
C4 C5 . 1.540(8) ?
C4 H41 . 0.9700 ?
C4 H42 . 0.9700 ?
C5 H51 . 0.9700 ?
C5 H52 . 0.9700 ?
C6 C7 . 1.514(7) ?
C6 H61 . 0.9700 ?
C6 H62 . 0.9700 ?
C7 C8 . 1.534(7) ?
C7 H71 . 0.9700 ?
C7 H72 . 0.9700 ?
C8 C9 . 1.538(7) ?
C8 H81 . 0.9700 ?
C8 H82 . 0.9700 ?
C9 C13 . 1.528(7) ?
C9 C10 . 1.533(6) ?
C9 H9 . 0.9800 ?
C10 C11 . 1.516(7) ?
C10 H101 . 0.9700 ?
C10 H102 . 0.9700 ?
C11 H111 . 0.9700 ?
C11 H112 . 0.9700 ?
C12 C13 . 1.517(7) ?
C12 H121 . 0.9700 ?
C12 H122 . 0.9700 ?
C13 H131 . 0.9700 ?
C13 H132 . 0.9700 ?
Mo1 O5 . 1.695(3) ?
Mo1 O4 . 1.758(3) ?
Mo1 O1 . 1.958(3) ?
Mo1 O3 . 1.958(3) ?
Mo1 O2 . 2.140(3) ?
Mo1 O2 5_665 2.378(3) ?
Mo1 Mo2 . 3.213(2) ?
Mo2 O8 . 1.702(4) ?
Mo2 O11 . 1.703(4) ?
Mo2 O9 . 1.903(3) ?
Mo2 O1 . 2.009(3) ?
Mo2 O2 . 2.316(3) ?
Mo2 O3 5_665 2.387(3) ?
Mo3 O7 . 1.700(4) ?
Mo3 O10 . 1.703(4) ?
Mo3 O6 . 1.894(3) ?
Mo3 O3 5_665 2.015(3) ?
Mo3 O2 5_665 2.329(3) ?
Mo3 O1 . 2.346(3) ?
Mo4 O12 . 1.699(4) ?
Mo4 O13 . 1.713(4) ?
Mo4 O6 5_665 1.937(3) ?
Mo4 O9 . 1.945(4) ?
Mo4 O4 5_665 2.286(3) ?
Mo4 O2 . 2.505(3) ?

loop_
_geom_hbond_atom_site_label_D
_geom_hbond_atom_site_label_H
_geom_hbond_atom_site_label_A
_geom_hbond_site_symmetry_A
_geom_hbond_distance_DH
_geom_hbond_distance_HA
_geom_hbond_distance_DA
_geom_hbond_angle_DHA
N1 H1B O5 . 0.90 2.42 3.312(6) 171.7
N2 H2B O10 2_565 0.90 2.01 2.886(5) 163.3
